data_7242289
loop_
_publ_author_name
'Schindler, Kevin'
'Crochet, Aur\'elien'
'Zobi, Fabio'

_publ_section_title
;
 Aerobically stable and substitutionally labile \a-diimine rhenium
 dicarbonyl complexes
;
_journal_issue 13
_journal_name_full 'RSC Advances'
_journal_page_first 7511
_journal_page_last 7520
_journal_paper_doi 10.1039/D1RA00514F
_journal_volume 11
_journal_year 2021
_chemical_formula_moiety 'C25 H29 Br N3 O2 Re'
_chemical_formula_sum 'C25 H29 Br N3 O2 Re'
_chemical_formula_weight 669.62
_space_group_crystal_system orthorhombic
_space_group_IT_number 64
_space_group_name_Hall '-C 2ac 2'
_space_group_name_H-M_alt 'C m c e'
_atom_sites_solution_hydrogens geom
_atom_sites_solution_primary dual
_audit_creation_date 2020-05-27
_audit_creation_method
;
Olex2 1.3
(compiled 2020.02.04 svn.rd84adfe8 for OlexSys, GUI svn.r6032)
;
_audit_update_record
;
2021-01-18 deposited with the CCDC.	2021-02-05 downloaded from the CCDC.
;
_cell_angle_alpha 90
_cell_angle_beta 90
_cell_angle_gamma 90
_cell_formula_units_Z 8
_cell_length_a 13.5302(2)
_cell_length_b 34.6388(7)
_cell_length_c 15.2486(2)
_cell_measurement_reflns_used 72577
_cell_measurement_temperature 200(2)
_cell_measurement_theta_max 68.57
_cell_measurement_theta_min 4.55
_cell_volume 7146.6(2)
_computing_molecular_graphics 'Olex2 1.3 (Dolomanov et al., 2009)'
_computing_publication_material 'Olex2 1.3 (Dolomanov et al., 2009)'
_computing_structure_refinement 'SHELXL 2017/1 (Sheldrick, 2015)'
_computing_structure_solution 'SHELXT  (Sheldrick, 2015)'
_diffrn_ambient_temperature 200(2)
_diffrn_detector Pilatus300K
_diffrn_detector_area_resol_mean 5.81
_diffrn_detector_type 'Dectris Pilatus 300K'
_diffrn_measured_fraction_theta_full 0.949
_diffrn_measured_fraction_theta_max 0.942
_diffrn_measurement_device 'Eulerian 4-circle diffractometer'
_diffrn_measurement_device_type 'STOE STADIVARI'
_diffrn_measurement_method 'rotation method, \w scans'
_diffrn_radiation_collimation '1.2 mm, 0.6 diameter'
_diffrn_radiation_monochromator 'Graded multilayer mirror'
_diffrn_radiation_probe x-ray
_diffrn_radiation_type 'Cu K\a'
_diffrn_radiation_wavelength 1.54186
_diffrn_reflns_av_R_equivalents 0.0417
_diffrn_reflns_av_unetI/netI 0.0164
_diffrn_reflns_Laue_measured_fraction_full 0.949
_diffrn_reflns_Laue_measured_fraction_max 0.942
_diffrn_reflns_limit_h_max 14
_diffrn_reflns_limit_h_min -9
_diffrn_reflns_limit_k_max 37
_diffrn_reflns_limit_k_min -40
_diffrn_reflns_limit_l_max 18
_diffrn_reflns_limit_l_min -16
_diffrn_reflns_number 42653
_diffrn_reflns_point_group_measured_fraction_full 0.949
_diffrn_reflns_point_group_measured_fraction_max 0.942
_diffrn_reflns_theta_full 67.686
_diffrn_reflns_theta_max 68.204
_diffrn_reflns_theta_min 6.787
_diffrn_source 'Primux 100 micro'
_exptl_absorpt_coefficient_mu 8.104
_exptl_absorpt_correction_T_max 0.4878
_exptl_absorpt_correction_T_min 0.0390
_exptl_absorpt_correction_type multi-scan
_exptl_absorpt_process_details
;
STOE X-Red32, absorption correction by Gaussian integration, analogous to
P. Coppens, "The Evaluation of Absorption and Extinction in Single-Crystal
Structure Analysis", published in: F. R. Ahmed (Editor), "Crystallographic
Computing", Munksgaard, Copenhagen (1970), 255 - 270. Afterwards scaling of
reflection intensities was performed within STOE LANA. J. Koziskova, F. Hahn,
J. Richter, J. Kozisek, Acta Chimica Slovaca, vol. 9, no. 2, 2016, pp. 136-140.
;
_exptl_crystal_colour 'dark red'
_exptl_crystal_colour_modifier dark
_exptl_crystal_colour_primary red
_exptl_crystal_density_diffrn 1.245
_exptl_crystal_description needle
_exptl_crystal_F_000 2608
_exptl_crystal_recrystallization_method 'recrystallised from a mixture of chloroform and pentane by solvent layering'
_exptl_crystal_size_max 0.42
_exptl_crystal_size_mid 0.16
_exptl_crystal_size_min 0.01
_refine_diff_density_max 0.799
_refine_diff_density_min -1.598
_refine_diff_density_rms 0.090
_refine_ls_extinction_method none
_refine_ls_goodness_of_fit_ref 1.094
_refine_ls_hydrogen_treatment constr
_refine_ls_matrix_type full
_refine_ls_number_parameters 149
_refine_ls_number_reflns 3229
_refine_ls_number_restraints 0
_refine_ls_restrained_S_all 1.094
_refine_ls_R_factor_all 0.0457
_refine_ls_R_factor_gt 0.0439
_refine_ls_shift/su_max 0.004
_refine_ls_shift/su_mean 0.001
_refine_ls_structure_factor_coef Fsqd
_refine_ls_weighting_details 'w=1/[\s^2^(Fo^2^)+(0.0832P)^2^+13.7639P] where P=(Fo^2^+2Fc^2^)/3'
_refine_ls_weighting_scheme calc
_refine_ls_wR_factor_gt 0.1308
_refine_ls_wR_factor_ref 0.1329
_reflns_Friedel_coverage 0.000
_reflns_number_gt 3029
_reflns_number_total 3229
_reflns_threshold_expression 'I > 2\s(I)'
_cod_data_source_file d1ra00514f2.cif
_cod_data_source_block ks46-1_sq
_cod_original_sg_symbol_Hall '-C 2bc 2'
_cod_database_code 7242289
_shelx_shelxl_version_number 2017/1
_shelx_space_group_comment
;
The symmetry employed for this shelxl refinement is uniquely defined
by the following loop, which should always be used as a source of
symmetry information in preference to the above space-group names.
They are only intended as comments.
;
_shelx_estimated_absorpt_t_max 0.923
_shelx_estimated_absorpt_t_min 0.132
_olex2_refinement_description
;
1. Fixed Uiso
 At 1.2 times of:
  All C(H) groups
 At 1.5 times of:
  All C(H,H,H) groups
2. Uiso/Uaniso restraints and constraints
Uanis(C6) = Uanis(C9) = Uanis(C7) = Uanis(C8) = Uanis(C7A) = Uanis(C8A) =
Uanis(C9A)
3. Others
 Sof(C7A)=Sof(H7AA)=Sof(H7AB)=Sof(H7AC)=Sof(C8A)=Sof(H8AA)=Sof(H8AB)=Sof(H8AC)=
 Sof(C9A)=Sof(H9AA)=Sof(H9AB)=Sof(H9AC)=1-FVAR(1)
 Sof(C7)=Sof(H7A)=Sof(H7B)=Sof(H7C)=Sof(C8)=Sof(H8A)=Sof(H8B)=Sof(H8C)=Sof(C9)=
 Sof(H9A)=Sof(H9B)=Sof(H9C)=FVAR(1)
4.a Aromatic/amide H refined with riding coordinates:
 C1(H1), C2(H2), C4(H4), C10(H10), C11(H11), C12(H12)
4.b Idealised Me refined as rotating group:
 C7(H7A,H7B,H7C), C7A(H7AA,H7AB,H7AC), C8(H8A,H8B,H8C), C8A(H8AA,H8AB,H8AC),
 C9(H9A,H9B,H9C), C9A(H9AA,H9AB,H9AC)
;
_platon_squeeze_void_probe_radius 1.20
_olex2_exptl_crystal_mounting_method 'The crystal was mounted on a MITIGEN holder with oil'
_olex2_submission_special_instructions 'No special instructions were received'

loop_
_space_group_symop_operation_xyz
'x, y, z'
'-x, -y+1/2, z+1/2'
'-x, y+1/2, -z+1/2'
'x, -y, -z'
'x+1/2, y+1/2, z'
'-x+1/2, -y+1, z+1/2'
'-x+1/2, y+1, -z+1/2'
'x+1/2, -y+1/2, -z'
'-x, -y, -z'
'x, y-1/2, -z-1/2'
'x, -y-1/2, z-1/2'
'-x, y, z'
'-x+1/2, -y+1/2, -z'
'x+1/2, y, -z-1/2'
'x+1/2, -y, z-1/2'
'-x+1/2, y+1/2, z'

loop_
_atom_site_label
_atom_site_type_symbol
_atom_site_fract_x
_atom_site_fract_y
_atom_site_fract_z
_atom_site_U_iso_or_equiv
_atom_site_adp_type
_atom_site_occupancy
_atom_site_site_symmetry_order
_atom_site_calc_flag
_atom_site_refinement_flags_posn
_atom_site_refinement_flags_adp
_atom_site_refinement_flags_occupancy
_atom_site_disorder_assembly
_atom_site_disorder_group
Re1 Re 0.500000 0.68567(2) 0.28720(2) 0.06752(17) Uani 1 2 d S T P . .
Br1 Br 0.500000 0.62446(2) 0.18915(6) 0.0826(3) Uani 1 2 d S T P . .
O1 O 0.3422(3) 0.72583(12) 0.1782(3) 0.0892(11) Uani 1 1 d . . . . .
N1 N 0.5967(3) 0.65272(12) 0.3734(3) 0.0702(10) Uani 1 1 d . . . . .
N2 N 0.500000 0.7310(2) 0.3826(4) 0.0775(15) Uani 1 2 d S T P . .
C1 C 0.6957(4) 0.65323(17) 0.3712(4) 0.0793(13) Uani 1 1 d . . . . .
H1 H 0.726815 0.670025 0.330461 0.095 Uiso 1 1 calc R U . . .
C2 C 0.7538(4) 0.63155(17) 0.4229(4) 0.0817(14) Uani 1 1 d . . . . .
H2 H 0.823614 0.633339 0.417570 0.098 Uiso 1 1 calc R U . . .
C3 C 0.7131(5) 0.60672(18) 0.4836(4) 0.0845(14) Uani 1 1 d . . . . .
C4 C 0.6120(4) 0.60518(18) 0.4870(4) 0.0803(14) Uani 1 1 d . . . . .
H4 H 0.580859 0.588180 0.527386 0.096 Uiso 1 1 calc R U . . .
C5 C 0.5532(4) 0.62835(16) 0.4318(4) 0.0749(12) Uani 1 1 d . . . . .
C6 C 0.7791(5) 0.5811(2) 0.5425(5) 0.1054(14) Uani 1 1 d . . . . .
C7 C 0.8402(11) 0.6076(4) 0.6044(11) 0.1054(14) Uani 0.620(19) 1 d . . P A 1
H7A H 0.864959 0.629806 0.571253 0.158 Uiso 0.620(19) 1 calc R U P A 1
H7B H 0.896011 0.593014 0.628441 0.158 Uiso 0.620(19) 1 calc R U P A 1
H7C H 0.797993 0.616621 0.652412 0.158 Uiso 0.620(19) 1 calc R U P A 1
C7A C 0.7260(16) 0.5684(8) 0.6266(17) 0.1054(14) Uani 0.380(19) 1 d . . P A 2
H7AA H 0.704360 0.591273 0.659227 0.158 Uiso 0.380(19) 1 calc R U P A 2
H7AB H 0.771287 0.553215 0.662947 0.158 Uiso 0.380(19) 1 calc R U P A 2
H7AC H 0.668316 0.552651 0.611325 0.158 Uiso 0.380(19) 1 calc R U P A 2
C8 C 0.8346(11) 0.5538(4) 0.4721(10) 0.1054(14) Uani 0.620(19) 1 d . . P A 1
H8A H 0.786138 0.543437 0.430481 0.158 Uiso 0.620(19) 1 calc R U P A 1
H8B H 0.867038 0.532398 0.502819 0.158 Uiso 0.620(19) 1 calc R U P A 1
H8C H 0.884178 0.568915 0.440351 0.158 Uiso 0.620(19) 1 calc R U P A 1
C8A C 0.8696(19) 0.6087(7) 0.5693(18) 0.1054(14) Uani 0.380(19) 1 d . . P A 2
H8AA H 0.911462 0.613269 0.517901 0.158 Uiso 0.380(19) 1 calc R U P A 2
H8AB H 0.908804 0.596206 0.615401 0.158 Uiso 0.380(19) 1 calc R U P A 2
H8AC H 0.843904 0.633311 0.591033 0.158 Uiso 0.380(19) 1 calc R U P A 2
C9 C 0.7190(10) 0.5520(5) 0.5972(10) 0.1054(14) Uani 0.620(19) 1 d . . P A 1
H9A H 0.678044 0.566014 0.639628 0.158 Uiso 0.620(19) 1 calc R U P A 1
H9B H 0.764274 0.534768 0.628565 0.158 Uiso 0.620(19) 1 calc R U P A 1
H9C H 0.676522 0.536793 0.558347 0.158 Uiso 0.620(19) 1 calc R U P A 1
C9A C 0.8535(17) 0.5573(8) 0.5009(17) 0.1054(14) Uani 0.380(19) 1 d . . P A 2
H9AA H 0.821280 0.536555 0.467783 0.158 Uiso 0.380(19) 1 calc R U P A 2
H9AB H 0.896564 0.546058 0.545797 0.158 Uiso 0.380(19) 1 calc R U P A 2
H9AC H 0.893018 0.573161 0.460860 0.158 Uiso 0.380(19) 1 calc R U P A 2
C10 C 0.5843(5) 0.74663(18) 0.4125(4) 0.0905(16) Uani 1 1 d . . . . .
H10 H 0.644930 0.736482 0.391266 0.109 Uiso 1 1 calc R U . . .
C11 C 0.5883(6) 0.7763(2) 0.4718(4) 0.103(2) Uani 1 1 d . . . . .
H11 H 0.650076 0.786009 0.491446 0.124 Uiso 1 1 calc R U . . .
C12 C 0.500000 0.7919(4) 0.5029(7) 0.115(3) Uani 1 2 d S T P . .
H12 H 0.500000 0.812603 0.543926 0.138 Uiso 1 2 calc R U P . .
C13 C 0.4028(4) 0.71100(17) 0.2194(3) 0.0747(13) Uani 1 1 d . . . . .

loop_
_atom_site_aniso_label
_atom_site_aniso_U_11
_atom_site_aniso_U_22
_atom_site_aniso_U_33
_atom_site_aniso_U_23
_atom_site_aniso_U_13
_atom_site_aniso_U_12
Re1 0.0652(3) 0.0749(3) 0.0626(2) 0.00258(12) 0.000 0.000
Br1 0.0824(5) 0.0833(5) 0.0820(5) -0.0067(4) 0.000 0.000
O1 0.074(2) 0.102(3) 0.091(3) 0.018(2) -0.009(2) 0.006(2)
N1 0.064(2) 0.081(2) 0.066(2) 0.0054(18) -0.0013(17) -0.0029(18)
N2 0.069(4) 0.094(4) 0.070(3) -0.002(3) 0.000 0.000
C1 0.066(3) 0.094(3) 0.078(3) 0.009(3) 0.000(2) -0.005(3)
C2 0.062(3) 0.096(4) 0.087(4) 0.006(3) -0.002(3) -0.001(2)
C3 0.074(3) 0.094(4) 0.085(4) 0.012(3) -0.007(3) -0.001(3)
C4 0.065(3) 0.096(3) 0.080(3) 0.021(3) -0.004(2) -0.003(2)
C5 0.068(3) 0.085(3) 0.072(3) 0.006(2) 0.003(2) 0.003(2)
C6 0.088(3) 0.125(3) 0.103(4) 0.027(3) -0.019(2) 0.004(3)
C7 0.088(3) 0.125(3) 0.103(4) 0.027(3) -0.019(2) 0.004(3)
C7A 0.088(3) 0.125(3) 0.103(4) 0.027(3) -0.019(2) 0.004(3)
C8 0.088(3) 0.125(3) 0.103(4) 0.027(3) -0.019(2) 0.004(3)
C8A 0.088(3) 0.125(3) 0.103(4) 0.027(3) -0.019(2) 0.004(3)
C9 0.088(3) 0.125(3) 0.103(4) 0.027(3) -0.019(2) 0.004(3)
C9A 0.088(3) 0.125(3) 0.103(4) 0.027(3) -0.019(2) 0.004(3)
C10 0.101(4) 0.097(4) 0.074(3) -0.007(3) -0.007(3) 0.003(3)
C11 0.113(5) 0.109(5) 0.087(4) -0.016(3) -0.017(4) 0.000(4)
C12 0.150(10) 0.119(8) 0.076(5) -0.009(5) 0.000 0.000
C13 0.075(4) 0.082(3) 0.068(3) -0.001(2) 0.007(2) -0.010(3)

loop_
_atom_type_symbol
_atom_type_description
_atom_type_scat_dispersion_real
_atom_type_scat_dispersion_imag
_atom_type_scat_source
C C 0.0181 0.0091 'International Tables Vol C Tables 4.2.6.8 and 6.1.1.4'
H H 0.0000 0.0000 'International Tables Vol C Tables 4.2.6.8 and 6.1.1.4'
Br Br -0.6763 1.2805 'International Tables Vol C Tables 4.2.6.8 and 6.1.1.4'
N N 0.0311 0.0180 'International Tables Vol C Tables 4.2.6.8 and 6.1.1.4'
O O 0.0492 0.0322 'International Tables Vol C Tables 4.2.6.8 and 6.1.1.4'
Re Re -5.2083 5.8923 'International Tables Vol C Tables 4.2.6.8 and 6.1.1.4'

loop_
_geom_angle_atom_site_label_1
_geom_angle_atom_site_label_2
_geom_angle_atom_site_label_3
_geom_angle
_geom_angle_site_symmetry_1
_geom_angle_site_symmetry_3
_geom_angle_publ_flag
N1 Re1 Br1 85.39(11) . . ?
N1 Re1 Br1 85.39(11) 12_655 . ?
N1 Re1 N1 73.8(2) . 12_655 ?
N2 Re1 Br1 172.38(18) . . ?
N2 Re1 N1 88.52(18) . . ?
N2 Re1 N1 88.52(18) . 12_655 ?
C13 Re1 Br1 93.68(16) . . ?
C13 Re1 Br1 93.68(16) 12_655 . ?
C13 Re1 N1 98.96(19) . 12_655 ?
C13 Re1 N1 172.8(2) 12_655 12_655 ?
C13 Re1 N1 98.96(19) 12_655 . ?
C13 Re1 N1 172.77(19) . . ?
C13 Re1 N2 91.8(2) . . ?
C13 Re1 N2 91.8(2) 12_655 . ?
C13 Re1 C13 88.2(3) . 12_655 ?
C1 N1 Re1 125.3(4) . . ?
C1 N1 C5 117.1(5) . . ?
C5 N1 Re1 117.5(3) . . ?
C10 N2 Re1 121.8(4) 12_655 . ?
C10 N2 Re1 121.8(4) . . ?
C10 N2 C10 116.3(7) 12_655 . ?
N1 C1 H1 117.9 . . ?
N1 C1 C2 124.3(5) . . ?
C2 C1 H1 117.9 . . ?
C1 C2 H2 119.7 . . ?
C1 C2 C3 120.6(5) . . ?
C3 C2 H2 119.7 . . ?
C2 C3 C6 121.2(6) . . ?
C4 C3 C2 116.6(5) . . ?
C4 C3 C6 122.2(6) . . ?
C3 C4 H4 119.4 . . ?
C3 C4 C5 121.2(5) . . ?
C5 C4 H4 119.4 . . ?
N1 C5 C4 120.1(5) . . ?
N1 C5 C5 115.6(3) . 12_655 ?
C4 C5 C5 124.3(3) . 12_655 ?
C3 C6 C7 108.6(8) . . ?
C3 C6 C8 102.7(7) . . ?
C3 C6 C8A 104.3(9) . . ?
C7 C6 C8 120.1(11) . . ?
C7A C6 C3 112.3(10) . . ?
C7A C6 C8A 108.3(12) . . ?
C9 C6 C3 112.7(7) . . ?
C9 C6 C7 109.7(8) . . ?
C9 C6 C8 102.9(11) . . ?
C9A C6 C3 118.3(11) . . ?
C9A C6 C7A 122.0(14) . . ?
C9A C6 C8A 85.4(17) . . ?
C6 C7 H7A 109.5 . . ?
C6 C7 H7B 109.5 . . ?
C6 C7 H7C 109.5 . . ?
H7A C7 H7B 109.5 . . ?
H7A C7 H7C 109.5 . . ?
H7B C7 H7C 109.5 . . ?
C6 C7A H7AA 109.5 . . ?
C6 C7A H7AB 109.5 . . ?
C6 C7A H7AC 109.5 . . ?
H7AA C7A H7AB 109.5 . . ?
H7AA C7A H7AC 109.5 . . ?
H7AB C7A H7AC 109.5 . . ?
C6 C8 H8A 109.5 . . ?
C6 C8 H8B 109.5 . . ?
C6 C8 H8C 109.5 . . ?
H8A C8 H8B 109.5 . . ?
H8A C8 H8C 109.5 . . ?
H8B C8 H8C 109.5 . . ?
C6 C8A H8AA 109.5 . . ?
C6 C8A H8AB 109.5 . . ?
C6 C8A H8AC 109.5 . . ?
H8AA C8A H8AB 109.5 . . ?
H8AA C8A H8AC 109.5 . . ?
H8AB C8A H8AC 109.5 . . ?
C6 C9 H9A 109.5 . . ?
C6 C9 H9B 109.5 . . ?
C6 C9 H9C 109.5 . . ?
H9A C9 H9B 109.5 . . ?
H9A C9 H9C 109.5 . . ?
H9B C9 H9C 109.5 . . ?
C6 C9A H9AA 109.5 . . ?
C6 C9A H9AB 109.5 . . ?
C6 C9A H9AC 109.5 . . ?
H9AA C9A H9AB 109.5 . . ?
H9AA C9A H9AC 109.5 . . ?
H9AB C9A H9AC 109.5 . . ?
N2 C10 H10 117.9 . . ?
N2 C10 C11 124.1(7) . . ?
C11 C10 H10 117.9 . . ?
C10 C11 H11 120.6 . . ?
C10 C11 C12 118.8(8) . . ?
C12 C11 H11 120.6 . . ?
C11 C12 C11 117.8(10) . 12_655 ?
C11 C12 H12 121.1 12_655 . ?
C11 C12 H12 121.1 . . ?
O1 C13 Re1 178.6(5) . . ?

loop_
_geom_bond_atom_site_label_1
_geom_bond_atom_site_label_2
_geom_bond_distance
_geom_bond_site_symmetry_2
_geom_bond_publ_flag
Re1 Br1 2.5944(9) . ?
Re1 N1 2.178(4) 12_655 ?
Re1 N1 2.178(4) . ?
Re1 N2 2.140(7) . ?
Re1 C13 1.889(6) . ?
Re1 C13 1.889(6) 12_655 ?
O1 C13 1.154(7) . ?
N1 C1 1.341(7) . ?
N1 C5 1.360(7) . ?
N2 C10 1.342(8) . ?
N2 C10 1.342(8) 12_655 ?
C1 H1 0.9500 . ?
C1 C2 1.343(8) . ?
C2 H2 0.9500 . ?
C2 C3 1.379(8) . ?
C3 C4 1.371(9) . ?
C3 C6 1.546(9) . ?
C4 H4 0.9500 . ?
C4 C5 1.409(8) . ?
C5 C5 1.441(11) 12_655 ?
C6 C7 1.555(16) . ?
C6 C7A 1.53(2) . ?
C6 C8 1.615(18) . ?
C6 C8A 1.61(3) . ?
C6 C9 1.539(16) . ?
C6 C9A 1.45(3) . ?
C7 H7A 0.9800 . ?
C7 H7B 0.9800 . ?
C7 H7C 0.9800 . ?
C7A H7AA 0.9800 . ?
C7A H7AB 0.9800 . ?
C7A H7AC 0.9800 . ?
C8 H8A 0.9800 . ?
C8 H8B 0.9800 . ?
C8 H8C 0.9800 . ?
C8A H8AA 0.9800 . ?
C8A H8AB 0.9800 . ?
C8A H8AC 0.9800 . ?
C9 H9A 0.9800 . ?
C9 H9B 0.9800 . ?
C9 H9C 0.9800 . ?
C9A H9AA 0.9800 . ?
C9A H9AB 0.9800 . ?
C9A H9AC 0.9800 . ?
C10 H10 0.9500 . ?
C10 C11 1.370(9) . ?
C11 H11 0.9500 . ?
C11 C12 1.395(9) . ?
C12 H12 0.9500 . ?

loop_
_geom_torsion_atom_site_label_1
_geom_torsion_atom_site_label_2
_geom_torsion_atom_site_label_3
_geom_torsion_atom_site_label_4
_geom_torsion
_geom_torsion_site_symmetry_1
_geom_torsion_site_symmetry_2
_geom_torsion_site_symmetry_3
_geom_torsion_site_symmetry_4
_geom_torsion_publ_flag
Re1 N1 C1 C2 -177.4(4) . . . . ?
Re1 N1 C5 C4 177.6(4) . . . . ?
Re1 N1 C5 C5 -2.3(4) . . . 12_655 ?
Re1 N2 C10 C11 178.3(5) . . . . ?
N1 C1 C2 C3 -0.2(10) . . . . ?
N2 C10 C11 C12 -0.9(11) . . . . ?
C1 N1 C5 C4 0.4(8) . . . . ?
C1 N1 C5 C5 -179.5(4) . . . 12_655 ?
C1 C2 C3 C4 0.9(10) . . . . ?
C1 C2 C3 C6 178.9(6) . . . . ?
C2 C3 C4 C5 -0.9(10) . . . . ?
C2 C3 C6 C7 65.3(11) . . . . ?
C2 C3 C6 C7A 157.4(13) . . . . ?
C2 C3 C6 C8 -62.9(10) . . . . ?
C2 C3 C6 C8A 40.4(14) . . . . ?
C2 C3 C6 C9 -172.9(10) . . . . ?
C2 C3 C6 C9A -52.1(15) . . . . ?
C3 C4 C5 N1 0.3(9) . . . . ?
C3 C4 C5 C5 -179.9(5) . . . 12_655 ?
C4 C3 C6 C7 -116.7(10) . . . . ?
C4 C3 C6 C7A -24.7(16) . . . . ?
C4 C3 C6 C8 115.1(9) . . . . ?
C4 C3 C6 C8A -141.7(13) . . . . ?
C4 C3 C6 C9 5.1(14) . . . . ?
C4 C3 C6 C9A 125.9(14) . . . . ?
C5 N1 C1 C2 -0.4(9) . . . . ?
C6 C3 C4 C5 -178.9(6) . . . . ?
C10 N2 C10 C11 1.4(12) 12_655 . . . ?
C10 C11 C12 C11 0.2(15) . . . 12_655 ?

loop_
_platon_squeeze_void_nr
_platon_squeeze_void_average_x
_platon_squeeze_void_average_y
_platon_squeeze_void_average_z
_platon_squeeze_void_volume
_platon_squeeze_void_count_electrons
_platon_squeeze_void_content
1 -0.098 0.000 0.329 1355 316 '6 CHCl3'
2 -0.090 0.500 0.101 1355 316 '6 CHCl3'
